data_7045120
loop_
_publ_author_name
'Trifonov, Alexander A.'
'Mahrova, Tatyana V.'
'Luconi, Lapo'
'Giambastiani, Giuliano'
'Lyubov, Dmitry M.'
'Cherkasov, Anton V.'
'Sorace, Lorenzo'
'Louyriac, Elisa'
'Maron, Laurent'
'Lyssenko, Konstantin A.'

_publ_section_title
;
 Steric control in the metal-ligand electron transfer of
 iminopyridine-ytterbocene complexes.
;
_journal_issue 5
_journal_name_full 'Dalton transactions (Cambridge, England : 2003)'
_journal_page_first 1566
_journal_page_last 1576
_journal_paper_doi 10.1039/c7dt04299j
_journal_volume 47
_journal_year 2018
_chemical_formula_moiety 'C42 H54 N2 S Yb'
_chemical_formula_sum 'C42 H54 N2 S Yb'
_chemical_formula_weight 791.97
_space_group_crystal_system orthorhombic
_space_group_IT_number 33
_space_group_name_Hall 'P 2c -2n'
_space_group_name_H-M_alt 'P n a 21'
_symmetry_space_group_name_Hall 'P 2c -2n'
_symmetry_space_group_name_H-M 'P n a 21'
_atom_sites_solution_hydrogens mixed
_atom_sites_solution_primary dual
_atom_sites_solution_secondary difmap
_audit_creation_method SHELXL-2014/7
_audit_update_record
;
2017-05-29 deposited with the CCDC.
2017-12-21 downloaded from the CCDC.
;
_cell_angle_alpha 90
_cell_angle_beta 90
_cell_angle_gamma 90
_cell_formula_units_Z 4
_cell_length_a 16.0426(2)
_cell_length_b 18.6629(3)
_cell_length_c 12.4388(2)
_cell_measurement_reflns_used 20375
_cell_measurement_temperature 100(2)
_cell_measurement_theta_max 32.6650
_cell_measurement_theta_min 3.0038
_cell_volume 3724.19(10)
_diffrn_ambient_temperature 100(2)
_diffrn_measured_fraction_theta_full 0.998
_diffrn_measured_fraction_theta_max 0.999
_diffrn_radiation_type MoK\a
_diffrn_radiation_wavelength 0.71073
_diffrn_reflns_av_R_equivalents 0.0484
_diffrn_reflns_av_unetI/netI 0.0332
_diffrn_reflns_Laue_measured_fraction_full 0.998
_diffrn_reflns_Laue_measured_fraction_max 0.999
_diffrn_reflns_limit_h_max 23
_diffrn_reflns_limit_h_min -22
_diffrn_reflns_limit_k_max 27
_diffrn_reflns_limit_k_min -26
_diffrn_reflns_limit_l_max 18
_diffrn_reflns_limit_l_min -18
_diffrn_reflns_number 78244
_diffrn_reflns_point_group_measured_fraction_full 0.999
_diffrn_reflns_point_group_measured_fraction_max 0.999
_diffrn_reflns_theta_full 25.242
_diffrn_reflns_theta_max 30.999
_diffrn_reflns_theta_min 3.010
_exptl_absorpt_coefficient_mu 2.598
_exptl_absorpt_correction_T_max 1.000
_exptl_absorpt_correction_T_min 0.558
_exptl_absorpt_correction_type multi-scan
_exptl_absorpt_process_details
;
CrysAlis PRO 1.171.35.19. Empirical absorption correction using spherical
harmonics, implemented in SCALE3 ABSPACK scaling algorithm.
;
_exptl_crystal_colour red
_exptl_crystal_density_diffrn 1.412
_exptl_crystal_description plate
_exptl_crystal_F_000 1624
_exptl_crystal_size_max 0.500
_exptl_crystal_size_mid 0.300
_exptl_crystal_size_min 0.050
_refine_diff_density_max 1.412
_refine_diff_density_min -0.841
_refine_diff_density_rms 0.085
_refine_ls_abs_structure_details
;
 Refined as an inversion twin.
;
_refine_ls_abs_structure_Flack 0.467(11)
_refine_ls_extinction_method none
_refine_ls_goodness_of_fit_ref 1.031
_refine_ls_hydrogen_treatment mixed
_refine_ls_matrix_type full
_refine_ls_number_parameters 434
_refine_ls_number_reflns 11824
_refine_ls_number_restraints 1
_refine_ls_restrained_S_all 1.031
_refine_ls_R_factor_all 0.0445
_refine_ls_R_factor_gt 0.0308
_refine_ls_shift/su_max 0.001
_refine_ls_shift/su_mean 0.000
_refine_ls_structure_factor_coef Fsqd
_refine_ls_weighting_details 'w=1/[\s^2^(Fo^2^)+(0.0230P)^2^+3.2600P] where P=(Fo^2^+2Fc^2^)/3'
_refine_ls_weighting_scheme calc
_refine_ls_wR_factor_gt 0.0600
_refine_ls_wR_factor_ref 0.0644
_reflns_Friedel_coverage 0.921
_reflns_Friedel_fraction_full 0.999
_reflns_Friedel_fraction_max 1.000
_reflns_number_gt 9619
_reflns_number_total 11824
_reflns_threshold_expression 'I > 2\s(I)'
_cod_data_source_file c7dt04299j2.cif
_cod_data_source_block ybipscp
_cod_depositor_comments 'Adding full bibliography for 7045118--7045121.cif.'
_cod_original_cell_volume 3724.20(10)
_cod_database_code 7045120
_shelx_shelxl_version_number 2014/7
_shelx_space_group_comment
;
The symmetry employed for this shelxl refinement is uniquely defined
by the following loop, which should always be used as a source of
symmetry information in preference to the above space-group names.
They are only intended as comments.
;
_shelx_estimated_absorpt_t_min 0.357
_shelx_estimated_absorpt_t_max 0.881

loop_
_space_group_symop_operation_xyz
'x, y, z'
'-x, -y, z+1/2'
'x+1/2, -y+1/2, z'
'-x+1/2, y+1/2, z+1/2'

loop_
_atom_site_label
_atom_site_type_symbol
_atom_site_fract_x
_atom_site_fract_y
_atom_site_fract_z
_atom_site_U_iso_or_equiv
_atom_site_adp_type
_atom_site_occupancy
_atom_site_site_symmetry_order
_atom_site_calc_flag
_atom_site_refinement_flags_posn
_atom_site_refinement_flags_adp
Yb1 Yb 0.25395(2) 0.13810(2) 0.33682(5) 0.01887(4) Uani 1 1 d . .
S1 S 0.13188(9) 0.17497(8) 0.16152(11) 0.0331(3) Uani 1 1 d . .
N1 N 0.0967(2) 0.1328(2) 0.3942(3) 0.0197(8) Uani 1 1 d . .
N2 N 0.1286(3) 0.1489(3) 0.6771(4) 0.0343(12) Uani 1 1 d . .
C1 C 0.0340(3) 0.1203(2) 0.3237(5) 0.0211(10) Uani 1 1 d . .
C2 C 0.0514(3) 0.1243(3) 0.2079(4) 0.0219(10) Uani 1 1 d . .
C3 C 0.0083(4) 0.0903(3) 0.1209(4) 0.0207(11) Uani 1 1 d . .
H3A H -0.0391 0.0602 0.1285 0.025 Uiso 1 1 calc R U
C4 C 0.0463(4) 0.1079(3) 0.0227(4) 0.0362(13) Uani 1 1 d . .
H4A H 0.0269 0.0901 -0.0443 0.043 Uiso 1 1 calc R U
C5 C 0.1131(4) 0.1526(4) 0.0309(5) 0.0356(15) Uani 1 1 d . .
H5A H 0.1451 0.1691 -0.0284 0.043 Uiso 1 1 calc R U
C6 C -0.0477(3) 0.1047(2) 0.3565(4) 0.0259(12) Uani 1 1 d . .
H6A H -0.0908 0.0987 0.3050 0.031 Uiso 1 1 calc R U
C7 C -0.0645(3) 0.0982(3) 0.4658(4) 0.0280(11) Uani 1 1 d . .
H7A H -0.1189 0.0861 0.4902 0.034 Uiso 1 1 calc R U
C8 C -0.0006(4) 0.1096(3) 0.5380(5) 0.0263(13) Uani 1 1 d . .
H8A H -0.0100 0.1046 0.6130 0.032 Uiso 1 1 calc R U
C9 C 0.0776(3) 0.1285(3) 0.4996(4) 0.0213(10) Uani 1 1 d . .
C10 C 0.1418(3) 0.1508(3) 0.5772(4) 0.0261(10) Uani 1 1 d . .
H10A H 0.191(3) 0.162(3) 0.549(4) 0.015(13) Uiso 1 1 d . .
C11 C 0.1851(3) 0.1838(3) 0.7492(4) 0.0291(11) Uani 1 1 d . .
C12 C 0.1650(3) 0.2538(3) 0.7796(5) 0.0332(12) Uani 1 1 d . .
C13 C 0.2186(3) 0.2905(3) 0.8458(7) 0.0366(12) Uani 1 1 d . .
H13A H 0.2079 0.3393 0.8625 0.044 Uiso 1 1 calc R U
C14 C 0.2889(4) 0.2566(3) 0.8886(4) 0.0341(13) Uani 1 1 d . .
H14A H 0.3254 0.2820 0.9351 0.041 Uiso 1 1 calc R U
C15 C 0.3048(3) 0.1857(3) 0.8627(4) 0.0308(12) Uani 1 1 d . .
H15A H 0.3512 0.1621 0.8945 0.037 Uiso 1 1 calc R U
C16 C 0.2544(3) 0.1484(3) 0.7914(4) 0.0259(10) Uani 1 1 d . .
C17 C 0.0837(4) 0.2866(4) 0.7378(6) 0.0502(17) Uani 1 1 d . .
H17A H 0.0775 0.2675 0.6631 0.060 Uiso 1 1 calc R U
C18 C 0.0114(4) 0.2571(4) 0.7981(5) 0.058(2) Uani 1 1 d . .
H18A H -0.0404 0.2770 0.7688 0.087 Uiso 1 1 calc R U
H18B H 0.0163 0.2701 0.8742 0.087 Uiso 1 1 calc R U
H18C H 0.0106 0.2048 0.7911 0.087 Uiso 1 1 calc R U
C19 C 0.0833(5) 0.3637(4) 0.7258(8) 0.073(3) Uani 1 1 d . .
H19A H 0.0328 0.3785 0.6875 0.110 Uiso 1 1 calc R U
H19B H 0.1325 0.3787 0.6847 0.110 Uiso 1 1 calc R U
H19C H 0.0845 0.3863 0.7969 0.110 Uiso 1 1 calc R U
C20 C 0.2700(3) 0.0700(3) 0.7608(5) 0.0329(12) Uani 1 1 d . .
H20A H 0.2658 0.0668 0.6807 0.039 Uiso 1 1 calc R U
C21 C 0.3553(4) 0.0427(3) 0.7914(6) 0.0449(15) Uani 1 1 d . .
H21A H 0.3980 0.0726 0.7573 0.067 Uiso 1 1 calc R U
H21B H 0.3615 -0.0070 0.7672 0.067 Uiso 1 1 calc R U
H21C H 0.3617 0.0448 0.8697 0.067 Uiso 1 1 calc R U
C22 C 0.2024(4) 0.0217(3) 0.8068(5) 0.0420(15) Uani 1 1 d . .
H22A H 0.1477 0.0380 0.7816 0.063 Uiso 1 1 calc R U
H22B H 0.2041 0.0237 0.8855 0.063 Uiso 1 1 calc R U
H22C H 0.2118 -0.0277 0.7830 0.063 Uiso 1 1 calc R U
C23 C 0.2217(4) -0.0032(3) 0.2968(5) 0.0303(12) Uani 1 1 d . .
C24 C 0.2573(4) -0.0023(3) 0.4014(5) 0.0270(13) Uani 1 1 d . .
C25 C 0.3423(4) 0.0203(4) 0.3905(6) 0.0336(16) Uani 1 1 d . .
C26 C 0.3562(5) 0.0335(4) 0.2800(6) 0.0397(17) Uani 1 1 d . .
C27 C 0.2823(4) 0.0193(3) 0.2231(5) 0.0377(13) Uani 1 1 d . .
C28 C 0.1377(4) -0.0361(3) 0.2712(6) 0.0521(19) Uani 1 1 d . .
H28A H 0.1430 -0.0884 0.2688 0.078 Uiso 1 1 calc R U
H28B H 0.1183 -0.0185 0.2013 0.078 Uiso 1 1 calc R U
H28C H 0.0974 -0.0227 0.3269 0.078 Uiso 1 1 calc R U
C29 C 0.2151(5) -0.0297(3) 0.5002(5) 0.0464(16) Uani 1 1 d . .
H29A H 0.1970 -0.0792 0.4883 0.070 Uiso 1 1 calc R U
H29B H 0.1665 0.0002 0.5163 0.070 Uiso 1 1 calc R U
H29C H 0.2541 -0.0281 0.5608 0.070 Uiso 1 1 calc R U
C30 C 0.4045(4) 0.0198(4) 0.4799(6) 0.056(2) Uani 1 1 d . .
H30A H 0.4043 -0.0272 0.5149 0.084 Uiso 1 1 calc R U
H30B H 0.3899 0.0568 0.5325 0.084 Uiso 1 1 calc R U
H30C H 0.4602 0.0296 0.4508 0.084 Uiso 1 1 calc R U
C31 C 0.4391(5) 0.0475(4) 0.2254(8) 0.075(3) Uani 1 1 d . .
H31A H 0.4537 0.0065 0.1801 0.113 Uiso 1 1 calc R U
H31B H 0.4823 0.0545 0.2801 0.113 Uiso 1 1 calc R U
H31C H 0.4348 0.0907 0.1809 0.113 Uiso 1 1 calc R U
C32 C 0.2735(6) 0.0214(4) 0.1017(5) 0.070(3) Uani 1 1 d . .
H32A H 0.3021 -0.0200 0.0703 0.105 Uiso 1 1 calc R U
H32B H 0.2984 0.0657 0.0740 0.105 Uiso 1 1 calc R U
H32C H 0.2143 0.0199 0.0824 0.105 Uiso 1 1 calc R U
C33 C 0.2661(4) 0.2791(4) 0.4011(5) 0.0233(13) Uani 1 1 d . .
C34 C 0.2798(5) 0.2794(4) 0.2889(6) 0.0336(16) Uani 1 1 d . .
C35 C 0.3542(4) 0.2440(3) 0.2664(4) 0.0309(13) Uani 1 1 d . .
C36 C 0.3902(3) 0.2218(3) 0.3645(4) 0.0285(12) Uani 1 1 d . .
C37 C 0.3357(3) 0.2421(3) 0.4483(4) 0.0248(11) Uani 1 1 d . .
C38 C 0.2271(6) 0.3222(4) 0.2091(7) 0.061(3) Uani 1 1 d . .
H38A H 0.2509 0.3702 0.2004 0.091 Uiso 1 1 calc R U
H38B H 0.1699 0.3262 0.2363 0.091 Uiso 1 1 calc R U
H38C H 0.2266 0.2976 0.1395 0.091 Uiso 1 1 calc R U
C39 C 0.3931(5) 0.2390(4) 0.1549(5) 0.058(2) Uani 1 1 d . .
H39A H 0.3930 0.2865 0.1212 0.086 Uiso 1 1 calc R U
H39B H 0.3607 0.2057 0.1106 0.086 Uiso 1 1 calc R U
H39C H 0.4506 0.2217 0.1611 0.086 Uiso 1 1 calc R U
C40 C 0.4774(3) 0.1961(3) 0.3818(6) 0.0449(16) Uani 1 1 d . .
H40A H 0.5090 0.2326 0.4210 0.067 Uiso 1 1 calc R U
H40B H 0.5039 0.1872 0.3120 0.067 Uiso 1 1 calc R U
H40C H 0.4764 0.1516 0.4236 0.067 Uiso 1 1 calc R U
C41 C 0.3562(4) 0.2343(3) 0.5660(4) 0.0381(14) Uani 1 1 d . .
H41A H 0.4103 0.2568 0.5807 0.057 Uiso 1 1 calc R U
H41B H 0.3588 0.1834 0.5848 0.057 Uiso 1 1 calc R U
H41C H 0.3130 0.2578 0.6091 0.057 Uiso 1 1 calc R U
C42 C 0.2003(5) 0.3188(4) 0.4604(7) 0.050(2) Uani 1 1 d . .
H42A H 0.1924 0.3660 0.4276 0.075 Uiso 1 1 calc R U
H42B H 0.2172 0.3247 0.5356 0.075 Uiso 1 1 calc R U
H42C H 0.1479 0.2919 0.4572 0.075 Uiso 1 1 calc R U

loop_
_atom_site_aniso_label
_atom_site_aniso_U_11
_atom_site_aniso_U_22
_atom_site_aniso_U_33
_atom_site_aniso_U_23
_atom_site_aniso_U_13
_atom_site_aniso_U_12
Yb1 0.01558(7) 0.01860(7) 0.02242(7) 0.00049(17) -0.00074(14) -0.00129(7)
S1 0.0307(7) 0.0404(8) 0.0283(6) 0.0060(6) -0.0036(5) -0.0085(6)
N1 0.0211(18) 0.0165(18) 0.0216(19) 0.0020(15) -0.0025(14) 0.0011(15)
N2 0.031(3) 0.048(3) 0.024(2) 0.006(2) -0.004(2) -0.015(2)
C1 0.0207(17) 0.0177(18) 0.025(3) 0.000(2) -0.006(2) 0.0007(13)
C2 0.023(3) 0.019(2) 0.023(2) 0.0022(19) -0.0013(19) 0.0014(19)
C3 0.022(3) 0.019(3) 0.021(2) -0.001(2) 0.0001(18) -0.005(2)
C4 0.040(3) 0.043(3) 0.026(3) -0.009(2) -0.010(2) 0.001(3)
C5 0.032(3) 0.051(4) 0.024(3) 0.008(3) 0.003(2) 0.002(3)
C6 0.0201(19) 0.025(2) 0.032(4) 0.006(2) -0.0062(18) -0.0042(16)
C7 0.020(2) 0.029(3) 0.034(3) 0.000(2) 0.004(2) -0.0038(19)
C8 0.029(3) 0.027(3) 0.023(3) 0.006(2) -0.001(2) -0.004(2)
C9 0.022(2) 0.020(2) 0.022(2) 0.0051(19) -0.0035(19) -0.0014(19)
C10 0.027(3) 0.027(3) 0.024(3) 0.008(2) -0.005(2) -0.0070(19)
C11 0.026(3) 0.040(3) 0.021(2) 0.005(2) -0.0012(19) -0.013(2)
C12 0.024(3) 0.034(3) 0.042(3) 0.014(2) 0.003(2) -0.004(2)
C13 0.038(2) 0.029(2) 0.043(3) 0.001(3) 0.011(3) -0.0020(18)
C14 0.033(3) 0.039(3) 0.030(3) -0.007(2) -0.003(2) -0.011(2)
C15 0.025(2) 0.039(3) 0.028(3) -0.005(2) -0.0058(18) -0.002(2)
C16 0.023(2) 0.033(3) 0.021(2) -0.0040(18) 0.0090(18) -0.006(2)
C17 0.032(3) 0.043(4) 0.075(5) 0.015(4) -0.005(3) -0.002(3)
C18 0.045(4) 0.089(6) 0.040(3) 0.001(4) -0.001(3) 0.012(4)
C19 0.057(5) 0.062(5) 0.101(7) 0.028(5) 0.007(5) 0.022(4)
C20 0.028(3) 0.035(3) 0.035(3) -0.009(2) 0.006(2) -0.007(2)
C21 0.035(3) 0.038(3) 0.062(4) -0.003(3) 0.009(3) -0.002(3)
C22 0.042(3) 0.036(3) 0.048(4) -0.009(2) 0.012(2) -0.013(3)
C23 0.042(3) 0.018(3) 0.032(3) -0.004(2) -0.014(3) 0.007(3)
C24 0.036(4) 0.018(3) 0.027(3) 0.001(2) -0.005(2) 0.003(2)
C25 0.034(4) 0.027(3) 0.040(4) -0.004(3) -0.013(3) 0.012(3)
C26 0.037(4) 0.027(3) 0.055(4) -0.008(3) 0.003(3) 0.011(3)
C27 0.056(4) 0.027(3) 0.030(3) -0.004(2) 0.001(3) 0.007(3)
C28 0.050(4) 0.020(3) 0.086(5) -0.002(3) -0.033(4) -0.003(3)
C29 0.076(5) 0.022(3) 0.041(3) 0.003(3) 0.012(3) 0.000(3)
C30 0.049(4) 0.039(4) 0.079(5) -0.004(4) -0.037(4) 0.003(3)
C31 0.055(5) 0.050(5) 0.121(8) -0.003(5) 0.054(5) 0.006(4)
C32 0.139(8) 0.044(4) 0.028(3) -0.009(3) 0.000(4) 0.018(5)
C33 0.021(3) 0.019(3) 0.030(3) -0.002(2) -0.002(2) -0.009(2)
C34 0.034(4) 0.027(3) 0.039(3) 0.009(3) -0.020(3) -0.011(3)
C35 0.036(3) 0.037(3) 0.020(2) -0.001(2) 0.003(2) -0.021(3)
C36 0.022(2) 0.029(3) 0.034(3) 0.003(2) -0.0010(18) -0.0097(19)
C37 0.025(3) 0.027(3) 0.022(2) 0.002(2) -0.004(2) -0.010(2)
C38 0.082(6) 0.034(4) 0.067(5) 0.018(4) -0.043(4) -0.019(4)
C39 0.075(5) 0.070(5) 0.027(3) -0.004(3) 0.007(3) -0.044(4)
C40 0.023(3) 0.043(4) 0.068(4) -0.001(3) -0.003(3) -0.006(2)
C41 0.042(3) 0.048(4) 0.025(3) 0.006(2) -0.009(2) -0.025(3)
C42 0.038(4) 0.029(3) 0.082(5) -0.019(4) 0.001(4) 0.001(3)

loop_
_atom_type_symbol
_atom_type_description
_atom_type_scat_dispersion_real
_atom_type_scat_dispersion_imag
_atom_type_scat_source
C C 0.0033 0.0016 'International Tables Vol C Tables 4.2.6.8 and 6.1.1.4'
H H 0.0000 0.0000 'International Tables Vol C Tables 4.2.6.8 and 6.1.1.4'
N N 0.0061 0.0033 'International Tables Vol C Tables 4.2.6.8 and 6.1.1.4'
S S 0.1246 0.1234 'International Tables Vol C Tables 4.2.6.8 and 6.1.1.4'
Yb Yb -0.3850 5.5486 'International Tables Vol C Tables 4.2.6.8 and 6.1.1.4'

loop_
_geom_angle_atom_site_label_1
_geom_angle_atom_site_label_2
_geom_angle_atom_site_label_3
_geom_angle
N1 Yb1 C26 129.87(19)
N1 Yb1 C27 106.05(18)
C26 Yb1 C27 30.7(2)
N1 Yb1 C25 114.00(18)
C26 Yb1 C25 30.67(18)
C27 Yb1 C25 50.6(2)
N1 Yb1 C35 133.64(17)
C26 Yb1 C35 94.8(2)
C27 Yb1 C35 109.6(2)
C25 Yb1 C35 111.4(2)
N1 Yb1 C36 139.76(15)
C26 Yb1 C36 87.6(2)
C27 Yb1 C36 114.1(2)
C25 Yb1 C36 90.83(19)
C35 Yb1 C36 30.29(17)
N1 Yb1 C37 110.59(15)
C26 Yb1 C37 111.3(2)
C27 Yb1 C37 141.3(2)
C25 Yb1 C37 101.63(19)
C35 Yb1 C37 49.85(18)
C36 Yb1 C37 30.16(15)
N1 Yb1 C23 80.27(17)
C26 Yb1 C23 50.0(2)
C27 Yb1 C23 30.0(2)
C25 Yb1 C23 50.1(2)
C35 Yb1 C23 139.6(2)
C36 Yb1 C23 137.08(19)
C37 Yb1 C23 150.67(18)
N1 Yb1 C24 84.44(15)
C26 Yb1 C24 50.3(2)
C27 Yb1 C24 50.1(2)
C25 Yb1 C24 30.54(19)
C35 Yb1 C24 141.69(19)
C36 Yb1 C24 119.87(17)
C37 Yb1 C24 121.50(18)
C23 Yb1 C24 30.09(16)
N1 Yb1 C34 104.0(2)
C26 Yb1 C34 124.0(3)
C27 Yb1 C34 131.3(2)
C25 Yb1 C34 139.4(2)
C35 Yb1 C34 29.7(2)
C36 Yb1 C34 49.41(19)
C37 Yb1 C34 49.52(17)
C23 Yb1 C34 156.8(2)
C24 Yb1 C34 169.25(19)
N1 Yb1 C33 91.44(15)
C26 Yb1 C33 137.5(2)
C27 Yb1 C33 159.2(2)
C25 Yb1 C33 131.9(2)
C35 Yb1 C33 49.62(18)
C36 Yb1 C33 49.90(17)
C37 Yb1 C33 30.43(17)
C23 Yb1 C33 170.8(2)
C24 Yb1 C33 145.7(2)
C34 Yb1 C33 29.83(16)
N1 Yb1 S1 65.18(8)
C26 Yb1 S1 112.24(18)
C27 Yb1 S1 85.22(14)
C25 Yb1 S1 134.98(14)
C35 Yb1 S1 89.15(14)
C36 Yb1 S1 119.02(11)
C37 Yb1 S1 121.30(12)
C23 Yb1 S1 88.03(14)
C24 Yb1 S1 116.34(14)
C34 Yb1 S1 73.76(14)
C33 Yb1 S1 92.17(14)
C5 S1 C2 93.0(3)
C5 S1 Yb1 138.5(2)
C2 S1 Yb1 96.93(18)
C9 N1 C1 116.7(4)
C9 N1 Yb1 119.0(3)
C1 N1 Yb1 123.0(3)
C10 N2 C11 119.8(5)
N1 C1 C6 122.8(5)
N1 C1 C2 118.9(4)
C6 C1 C2 118.3(5)
C3 C2 C1 128.8(5)
C3 C2 S1 110.9(4)
C1 C2 S1 120.4(4)
C4 C3 C2 110.1(5)
C4 C3 H3A 125.0
C2 C3 H3A 125.0
C5 C4 C3 114.8(5)
C5 C4 H4A 122.6
C3 C4 H4A 122.6
C4 C5 S1 111.2(4)
C4 C5 H5A 124.4
S1 C5 H5A 124.4
C7 C6 C1 118.9(5)
C7 C6 H6A 120.5
C1 C6 H6A 120.5
C6 C7 C8 118.5(5)
C6 C7 H7A 120.7
C8 C7 H7A 120.7
C9 C8 C7 119.2(5)
C9 C8 H8A 120.4
C7 C8 H8A 120.4
N1 C9 C8 123.7(5)
N1 C9 C10 117.5(4)
C8 C9 C10 118.6(5)
N2 C10 C9 121.4(5)
N2 C10 H10A 123(3)
C9 C10 H10A 115(3)
C12 C11 C16 121.7(5)
C12 C11 N2 116.6(5)
C16 C11 N2 121.6(5)
C13 C12 C11 118.8(5)
C13 C12 C17 122.6(6)
C11 C12 C17 118.6(5)
C12 C13 C14 120.6(5)
C12 C13 H13A 119.7
C14 C13 H13A 119.7
C15 C14 C13 119.5(5)
C15 C14 H14A 120.3
C13 C14 H14A 120.3
C14 C15 C16 121.3(5)
C14 C15 H15A 119.3
C16 C15 H15A 119.3
C15 C16 C11 117.9(5)
C15 C16 C20 122.8(5)
C11 C16 C20 119.3(5)
C19 C17 C18 114.6(7)
C19 C17 C12 115.8(6)
C18 C17 C12 110.2(5)
C19 C17 H17A 105.0
C18 C17 H17A 105.0
C12 C17 H17A 105.0
C17 C18 H18A 109.5
C17 C18 H18B 109.5
H18A C18 H18B 109.5
C17 C18 H18C 109.5
H18A C18 H18C 109.5
H18B C18 H18C 109.5
C17 C19 H19A 109.5
C17 C19 H19B 109.5
H19A C19 H19B 109.5
C17 C19 H19C 109.5
H19A C19 H19C 109.5
H19B C19 H19C 109.5
C21 C20 C22 110.6(5)
C21 C20 C16 114.0(5)
C22 C20 C16 110.8(4)
C21 C20 H20A 107.0
C22 C20 H20A 107.0
C16 C20 H20A 107.0
C20 C21 H21A 109.5
C20 C21 H21B 109.5
H21A C21 H21B 109.5
C20 C21 H21C 109.5
H21A C21 H21C 109.5
H21B C21 H21C 109.5
C20 C22 H22A 109.5
C20 C22 H22B 109.5
H22A C22 H22B 109.5
C20 C22 H22C 109.5
H22A C22 H22C 109.5
H22B C22 H22C 109.5
C24 C23 C27 108.5(6)
C24 C23 C28 123.7(6)
C27 C23 C28 126.9(6)
C24 C23 Yb1 75.3(4)
C27 C23 Yb1 72.5(3)
C28 C23 Yb1 126.7(4)
C23 C24 C25 107.4(6)
C23 C24 C29 124.5(5)
C25 C24 C29 127.6(6)
C23 C24 Yb1 74.6(4)
C25 C24 Yb1 73.1(4)
C29 C24 Yb1 124.1(4)
C26 C25 C24 107.1(6)
C26 C25 C30 128.2(8)
C24 C25 C30 124.3(7)
C26 C25 Yb1 72.6(5)
C24 C25 Yb1 76.3(4)
C30 C25 Yb1 122.7(5)
C27 C26 C25 108.8(7)
C27 C26 C31 123.2(8)
C25 C26 C31 127.2(8)
C27 C26 Yb1 75.5(4)
C25 C26 Yb1 76.8(5)
C31 C26 Yb1 122.5(5)
C26 C27 C23 108.2(6)
C26 C27 C32 125.1(7)
C23 C27 C32 126.5(7)
C26 C27 Yb1 73.8(4)
C23 C27 Yb1 77.5(3)
C32 C27 Yb1 119.4(4)
C23 C28 H28A 109.5
C23 C28 H28B 109.5
H28A C28 H28B 109.5
C23 C28 H28C 109.5
H28A C28 H28C 109.5
H28B C28 H28C 109.5
C24 C29 H29A 109.5
C24 C29 H29B 109.5
H29A C29 H29B 109.5
C24 C29 H29C 109.5
H29A C29 H29C 109.5
H29B C29 H29C 109.5
C25 C30 H30A 109.5
C25 C30 H30B 109.5
H30A C30 H30B 109.5
C25 C30 H30C 109.5
H30A C30 H30C 109.5
H30B C30 H30C 109.5
C26 C31 H31A 109.5
C26 C31 H31B 109.5
H31A C31 H31B 109.5
C26 C31 H31C 109.5
H31A C31 H31C 109.5
H31B C31 H31C 109.5
C27 C32 H32A 109.5
C27 C32 H32B 109.5
H32A C32 H32B 109.5
C27 C32 H32C 109.5
H32A C32 H32C 109.5
H32B C32 H32C 109.5
C34 C33 C37 106.5(7)
C34 C33 C42 126.8(8)
C37 C33 C42 126.0(6)
C34 C33 Yb1 74.2(5)
C37 C33 Yb1 73.5(3)
C42 C33 Yb1 124.8(4)
C33 C34 C35 109.3(7)
C33 C34 C38 123.9(9)
C35 C34 C38 126.3(7)
C33 C34 Yb1 75.9(5)
C35 C34 Yb1 73.6(4)
C38 C34 Yb1 124.2(5)
C34 C35 C36 108.4(5)
C34 C35 C39 124.3(6)
C36 C35 C39 127.0(6)
C34 C35 Yb1 76.7(4)
C36 C35 Yb1 75.4(3)
C39 C35 Yb1 119.7(4)
C35 C36 C37 107.8(4)
C35 C36 C40 127.0(5)
C37 C36 C40 124.0(5)
C35 C36 Yb1 74.3(3)
C37 C36 Yb1 75.4(3)
C40 C36 Yb1 126.0(4)
C36 C37 C33 107.9(5)
C36 C37 C41 123.8(5)
C33 C37 C41 127.7(5)
C36 C37 Yb1 74.4(3)
C33 C37 Yb1 76.1(3)
C41 C37 Yb1 122.1(3)
C34 C38 H38A 109.5
C34 C38 H38B 109.5
H38A C38 H38B 109.5
C34 C38 H38C 109.5
H38A C38 H38C 109.5
H38B C38 H38C 109.5
C35 C39 H39A 109.5
C35 C39 H39B 109.5
H39A C39 H39B 109.5
C35 C39 H39C 109.5
H39A C39 H39C 109.5
H39B C39 H39C 109.5
C36 C40 H40A 109.5
C36 C40 H40B 109.5
H40A C40 H40B 109.5
C36 C40 H40C 109.5
H40A C40 H40C 109.5
H40B C40 H40C 109.5
C37 C41 H41A 109.5
C37 C41 H41B 109.5
H41A C41 H41B 109.5
C37 C41 H41C 109.5
H41A C41 H41C 109.5
H41B C41 H41C 109.5
C33 C42 H42A 109.5
C33 C42 H42B 109.5
H42A C42 H42B 109.5
C33 C42 H42C 109.5
H42A C42 H42C 109.5
H42B C42 H42C 109.5

loop_
_geom_bond_atom_site_label_1
_geom_bond_atom_site_label_2
_geom_bond_distance
Yb1 N1 2.623(4)
Yb1 C26 2.645(7)
Yb1 C27 2.668(6)
Yb1 C25 2.699(7)
Yb1 C35 2.696(5)
Yb1 C36 2.709(5)
Yb1 C37 2.722(5)
Yb1 C23 2.732(6)
Yb1 C24 2.740(6)
Yb1 C34 2.735(7)
Yb1 C33 2.756(7)
Yb1 S1 3.0105(15)
S1 C5 1.704(6)
S1 C2 1.701(5)
N1 C9 1.349(6)
N1 C1 1.355(6)
N2 C10 1.262(7)
N2 C11 1.433(7)
C1 C6 1.402(6)
C1 C2 1.470(8)
C2 C3 1.433(7)
C3 C4 1.405(8)
C3 H3A 0.9500
C4 C5 1.362(9)
C4 H4A 0.9500
C5 H5A 0.9500
C6 C7 1.391(7)
C6 H6A 0.9500
C7 C8 1.380(8)
C7 H7A 0.9500
C8 C9 1.388(7)
C8 H8A 0.9500
C9 C10 1.471(7)
C10 H10A 0.89(5)
C11 C12 1.398(8)
C11 C16 1.396(7)
C12 C13 1.373(9)
C12 C17 1.531(8)
C13 C14 1.398(9)
C13 H13A 0.9500
C14 C15 1.387(8)
C14 H14A 0.9500
C15 C16 1.388(7)
C15 H15A 0.9500
C16 C20 1.533(7)
C17 C19 1.448(9)
C17 C18 1.488(9)
C17 H17A 1.0000
C18 H18A 0.9800
C18 H18B 0.9800
C18 H18C 0.9800
C19 H19A 0.9800
C19 H19B 0.9800
C19 H19C 0.9800
C20 C21 1.509(8)
C20 C22 1.522(7)
C20 H20A 1.0000
C21 H21A 0.9800
C21 H21B 0.9800
C21 H21C 0.9800
C22 H22A 0.9800
C22 H22B 0.9800
C22 H22C 0.9800
C23 C24 1.421(7)
C23 C27 1.401(9)
C23 C28 1.516(9)
C24 C25 1.433(9)
C24 C29 1.494(9)
C25 C26 1.414(8)
C25 C30 1.494(9)
C26 C27 1.406(10)
C26 C31 1.515(10)
C27 C32 1.517(9)
C28 H28A 0.9800
C28 H28B 0.9800
C28 H28C 0.9800
C29 H29A 0.9800
C29 H29B 0.9800
C29 H29C 0.9800
C30 H30A 0.9800
C30 H30B 0.9800
C30 H30C 0.9800
C31 H31A 0.9800
C31 H31B 0.9800
C31 H31C 0.9800
C32 H32A 0.9800
C32 H32B 0.9800
C32 H32C 0.9800
C33 C34 1.413(8)
C33 C37 1.438(8)
C33 C42 1.486(10)
C34 C35 1.393(10)
C34 C38 1.530(10)
C35 C36 1.412(8)
C35 C39 1.523(8)
C36 C37 1.413(7)
C36 C40 1.494(7)
C37 C41 1.507(7)
C38 H38A 0.9800
C38 H38B 0.9800
C38 H38C 0.9800
C39 H39A 0.9800
C39 H39B 0.9800
C39 H39C 0.9800
C40 H40A 0.9800
C40 H40B 0.9800
C40 H40C 0.9800
C41 H41A 0.9800
C41 H41B 0.9800
C41 H41C 0.9800
C42 H42A 0.9800
C42 H42B 0.9800
C42 H42C 0.9800
